data_7052944
loop_
_publ_author_name
'Yeh, Chun-Wei'
'Chang, Wen-Jung'
'Suen, Maw-Cherng'
'Jou, Chi-Hsiung'
'Wang, Ju-Chun'

_publ_section_title
;
 Silver(i) supramolecular complexes generated from polydentate ligands
 containing cyano and pyridyl groups
;
_journal_issue 12
_journal_name_full 'New Journal of Chemistry'
_journal_page_first 2520
_journal_paper_doi 10.1039/c2nj40399d
_journal_volume 36
_journal_year 2012
_chemical_formula_moiety 'C15 H16 Ag B F4 N4 O'
_chemical_formula_sum 'C15 H16 Ag B F4 N4 O'
_chemical_formula_weight 463.00
_space_group_IT_number 14
_symmetry_cell_setting monoclinic
_symmetry_Int_Tables_number 14
_symmetry_space_group_name_Hall '-P 2ybc'
_symmetry_space_group_name_H-M 'P 1 21/c 1'
_atom_sites_solution_hydrogens geom
_atom_sites_solution_primary direct
_atom_sites_solution_secondary difmap
_audit_creation_method SHELXL-97
_cell_angle_alpha 90.00
_cell_angle_beta 109.483(5)
_cell_angle_gamma 90.00
_cell_formula_units_Z 4
_cell_length_a 9.3243(8)
_cell_length_b 16.2532(8)
_cell_length_c 12.1352(7)
_cell_measurement_reflns_used 25
_cell_measurement_temperature 298(2)
_cell_measurement_theta_max 25.00
_cell_measurement_theta_min 24.50
_cell_volume 1733.8(2)
_computing_cell_refinement 'Bruker XSCANS'
_computing_data_collection 'Bruker XSCANS'
_computing_data_reduction 'Bruker XSCANS'
_computing_molecular_graphics 'SHELXS-97 (Sheldrick, 2008)'
_computing_publication_material 'SHELXS-97 (Sheldrick, 2008)'
_computing_structure_refinement 'SHELXL-97 (Sheldrick, 2008)'
_computing_structure_solution 'SHELXS-97 (Sheldrick, 2008)'
_diffrn_ambient_temperature 298(2)
_diffrn_measured_fraction_theta_full 0.995
_diffrn_measured_fraction_theta_max 0.995
_diffrn_measurement_device_type 'Bruker P4 diffractometer'
_diffrn_measurement_method 'omega scans'
_diffrn_radiation_monochromator graphite
_diffrn_radiation_probe x-ray
_diffrn_radiation_type MoK\a
_diffrn_radiation_wavelength 0.71073
_diffrn_reflns_av_R_equivalents 0.0146
_diffrn_reflns_av_sigmaI/netI 0.0355
_diffrn_reflns_limit_h_max 11
_diffrn_reflns_limit_h_min 0
_diffrn_reflns_limit_k_max 19
_diffrn_reflns_limit_k_min 0
_diffrn_reflns_limit_l_max 13
_diffrn_reflns_limit_l_min -14
_diffrn_reflns_number 3230
_diffrn_reflns_theta_full 24.99
_diffrn_reflns_theta_max 24.99
_diffrn_reflns_theta_min 2.18
_diffrn_source 'fine-focus sealed tube'
_exptl_absorpt_coefficient_mu 1.215
_exptl_absorpt_correction_T_max 0.7759
_exptl_absorpt_correction_T_min 0.6758
_exptl_absorpt_correction_type multi-scan
_exptl_crystal_colour Colorless
_exptl_crystal_density_diffrn 1.774
_exptl_crystal_density_method 'not measured'
_exptl_crystal_description Block
_exptl_crystal_F_000 920
_exptl_crystal_size_max 0.35
_exptl_crystal_size_mid 0.32
_exptl_crystal_size_min 0.22
_refine_diff_density_max 0.403
_refine_diff_density_min -0.397
_refine_diff_density_rms 0.066
_refine_ls_extinction_method none
_refine_ls_goodness_of_fit_ref 1.035
_refine_ls_hydrogen_treatment constr
_refine_ls_matrix_type full
_refine_ls_number_parameters 274
_refine_ls_number_reflns 3033
_refine_ls_number_restraints 0
_refine_ls_restrained_S_all 1.035
_refine_ls_R_factor_all 0.0512
_refine_ls_R_factor_gt 0.0378
_refine_ls_shift/su_max 0.002
_refine_ls_shift/su_mean 0.000
_refine_ls_structure_factor_coef Fsqd
_refine_ls_weighting_details 'calc w=1/[\s^2^(Fo^2^)+(0.0372P)^2^+2.1491P] where P=(Fo^2^+2Fc^2^)/3'
_refine_ls_weighting_scheme calc
_refine_ls_wR_factor_gt 0.0903
_refine_ls_wR_factor_ref 0.0969
_reflns_number_gt 2463
_reflns_number_total 3033
_reflns_threshold_expression >2sigma(I)
_cod_data_source_file c2nj40399d.txt
_cod_data_source_block 1
_cod_original_sg_symbol_H-M 'P 21/c'
_cod_database_code 7052944

loop_
_symmetry_equiv_pos_as_xyz
'x, y, z'
'-x, y+1/2, -z+1/2'
'-x, -y, -z'
'x, -y-1/2, z-1/2'

loop_
_atom_site_label
_atom_site_type_symbol
_atom_site_fract_x
_atom_site_fract_y
_atom_site_fract_z
_atom_site_U_iso_or_equiv
_atom_site_adp_type
_atom_site_occupancy
_atom_site_symmetry_multiplicity
_atom_site_calc_flag
_atom_site_refinement_flags
_atom_site_disorder_assembly
_atom_site_disorder_group
Ag1 Ag 0.39744(4) 0.78500(2) -0.18086(3) 0.06216(15) Uani 1 1 d . . .
O1 O 1.1803(11) 0.4101(3) -0.1509(4) 0.180(3) Uani 1 1 d . . .
H1O H 1.2532 0.4241 -0.0944 0.217 Uiso 1 1 calc R . .
N1 N 0.5782(4) 0.7177(2) -0.2261(3) 0.0504(8) Uani 1 1 d . . .
N2 N 0.8230(4) 0.5927(2) -0.6162(3) 0.0493(8) Uani 1 1 d . . .
H2A H 0.8000 0.6019 -0.6899 0.059 Uiso 1 1 calc R . .
N3 N 1.1711(5) 0.7198(3) -0.2827(4) 0.0632(10) Uani 1 1 d . . .
N4 N 0.6444(4) 0.3991(2) -0.3981(3) 0.0600(10) Uani 1 1 d . . .
C1 C 0.6015(5) 0.7399(3) -0.3243(4) 0.0620(12) Uani 1 1 d . . .
H1A H 0.5525 0.7868 -0.3627 0.074 Uiso 1 1 calc R . .
C2 C 0.6942(5) 0.6974(3) -0.3723(4) 0.0554(11) Uani 1 1 d . . .
H2B H 0.7065 0.7156 -0.4412 0.066 Uiso 1 1 calc R . .
C3 C 0.7686(4) 0.6275(2) -0.3173(3) 0.0365(8) Uani 1 1 d . . .
C4 C 0.7455(5) 0.6046(2) -0.2157(3) 0.0463(9) Uani 1 1 d . . .
H4A H 0.7940 0.5583 -0.1753 0.056 Uiso 1 1 calc R . .
C5 C 0.6500(5) 0.6506(3) -0.1733(4) 0.0525(10) Uani 1 1 d . . .
H5A H 0.6355 0.6336 -0.1046 0.063 Uiso 1 1 calc R . .
C6 C 0.8691(4) 0.5771(2) -0.3697(3) 0.0377(8) Uani 1 1 d . . .
H6A H 0.9397 0.5439 -0.3078 0.045 Uiso 1 1 calc R . .
C7 C 0.7723(4) 0.5201(2) -0.4648(3) 0.0396(8) Uani 1 1 d . . .
C8 C 0.7486(4) 0.5306(2) -0.5805(3) 0.0443(9) Uani 1 1 d . . .
C9 C 0.9321(4) 0.6404(2) -0.5395(3) 0.0427(9) Uani 1 1 d . . .
C10 C 0.9603(4) 0.6320(2) -0.4232(3) 0.0385(8) Uani 1 1 d . . .
C11 C 0.6999(5) 0.4531(2) -0.4293(4) 0.0460(9) Uani 1 1 d . . .
C12 C 0.6454(5) 0.4787(3) -0.6757(4) 0.0618(12) Uani 1 1 d . . .
H12A H 0.6050 0.4348 -0.6420 0.093 Uiso 1 1 calc R . .
H12B H 0.7015 0.4561 -0.7221 0.093 Uiso 1 1 calc R . .
H12C H 0.5634 0.5119 -0.7242 0.093 Uiso 1 1 calc R . .
C13 C 1.0105(6) 0.7001(3) -0.5941(4) 0.0579(11) Uani 1 1 d . . .
H13A H 1.0909 0.7271 -0.5340 0.087 Uiso 1 1 calc R . .
H13B H 0.9386 0.7403 -0.6379 0.087 Uiso 1 1 calc R . .
H13C H 1.0522 0.6712 -0.6453 0.087 Uiso 1 1 calc R . .
C14 C 1.0778(5) 0.6810(3) -0.3455(4) 0.0465(9) Uani 1 1 d . . .
B1 B 1.2931(11) 0.6011(5) 0.0064(7) 0.088(2) Uani 1 1 d . . .
F1A F 1.1522(14) 0.5929(8) -0.0765(7) 0.097(3) Uani 0.50 1 d P A 1
F2A F 1.3965(9) 0.6386(6) -0.0417(6) 0.091(2) Uani 0.50 1 d P A 1
F3A F 1.2923(19) 0.6347(12) 0.0970(13) 0.181(7) Uani 0.50 1 d P A 1
F4A F 1.3403(15) 0.5196(7) 0.0210(15) 0.146(6) Uani 0.50 1 d P A 1
F1B F 1.145(3) 0.5941(15) -0.001(3) 0.36(2) Uani 0.50 1 d P A 2
F2B F 1.3158(14) 0.6805(7) -0.0040(11) 0.144(4) Uani 0.50 1 d P A 2
F3B F 1.362(2) 0.5890(10) 0.1250(12) 0.177(8) Uani 0.50 1 d P A 2
F4B F 1.336(4) 0.5493(16) -0.035(3) 0.358(19) Uani 0.50 1 d P A 2
C15 C 1.0454(12) 0.4031(6) -0.1161(7) 0.165(4) Uani 1 1 d . . .
H15A H 0.9574 0.4199 -0.1797 0.247 Uiso 1 1 calc R . .
H15B H 1.0567 0.4378 -0.0497 0.247 Uiso 1 1 calc R . .
H15C H 1.0334 0.3470 -0.0959 0.247 Uiso 1 1 calc R . .

loop_
_atom_site_aniso_label
_atom_site_aniso_U_11
_atom_site_aniso_U_22
_atom_site_aniso_U_33
_atom_site_aniso_U_23
_atom_site_aniso_U_13
_atom_site_aniso_U_12
Ag1 0.0525(2) 0.0577(2) 0.0821(3) -0.01961(18) 0.03014(18) 0.00482(16)
O1 0.366(11) 0.115(4) 0.083(3) -0.033(3) 0.104(5) -0.073(6)
N1 0.0427(18) 0.052(2) 0.061(2) -0.0092(17) 0.0242(16) 0.0015(16)
N2 0.064(2) 0.0451(19) 0.0397(17) 0.0038(14) 0.0180(16) -0.0016(16)
N3 0.051(2) 0.075(3) 0.063(2) -0.011(2) 0.0202(19) -0.011(2)
N4 0.064(2) 0.047(2) 0.074(3) 0.0112(18) 0.030(2) -0.0085(18)
C1 0.062(3) 0.057(3) 0.074(3) 0.013(2) 0.031(2) 0.027(2)
C2 0.061(3) 0.060(3) 0.053(2) 0.017(2) 0.028(2) 0.022(2)
C3 0.0332(17) 0.0364(19) 0.0399(19) -0.0020(15) 0.0121(15) 0.0007(15)
C4 0.052(2) 0.044(2) 0.048(2) 0.0081(17) 0.0244(19) 0.0071(18)
C5 0.057(2) 0.059(3) 0.050(2) -0.001(2) 0.029(2) 0.004(2)
C6 0.0365(19) 0.0366(18) 0.044(2) 0.0069(15) 0.0178(16) 0.0065(15)
C7 0.043(2) 0.0310(18) 0.049(2) 0.0005(16) 0.0215(17) 0.0026(15)
C8 0.045(2) 0.036(2) 0.053(2) -0.0032(17) 0.0163(18) 0.0041(17)
C9 0.046(2) 0.0347(19) 0.055(2) 0.0010(17) 0.0268(18) 0.0062(17)
C10 0.0360(19) 0.0375(19) 0.046(2) -0.0009(16) 0.0197(16) 0.0021(15)
C11 0.049(2) 0.035(2) 0.057(2) -0.0009(18) 0.0219(19) 0.0026(18)
C12 0.066(3) 0.055(3) 0.059(3) -0.015(2) 0.014(2) -0.006(2)
C13 0.067(3) 0.054(3) 0.065(3) 0.010(2) 0.038(2) 0.000(2)
C14 0.043(2) 0.047(2) 0.054(2) -0.0002(19) 0.023(2) 0.0020(18)
B1 0.120(7) 0.064(4) 0.078(5) -0.004(4) 0.033(5) -0.005(4)
F1A 0.075(6) 0.103(6) 0.093(5) 0.013(4) 0.002(4) -0.021(5)
F2A 0.100(5) 0.102(6) 0.082(5) 0.014(4) 0.049(4) -0.015(5)
F3A 0.195(14) 0.244(18) 0.154(12) -0.138(13) 0.126(12) -0.108(13)
F4A 0.130(8) 0.069(6) 0.202(14) 0.043(8) 0.006(7) 0.012(5)
F1B 0.128(14) 0.165(16) 0.75(6) 0.04(3) 0.09(3) -0.007(12)
F2B 0.134(9) 0.116(8) 0.133(9) 0.034(6) -0.020(7) -0.019(7)
F3B 0.251(19) 0.144(12) 0.108(8) 0.066(9) 0.024(9) -0.024(10)
F4B 0.52(5) 0.23(3) 0.32(3) -0.14(2) 0.13(3) 0.09(3)
C15 0.220(12) 0.173(9) 0.095(6) -0.015(6) 0.044(7) -0.094(9)

loop_
_atom_type_symbol
_atom_type_description
_atom_type_scat_dispersion_real
_atom_type_scat_dispersion_imag
_atom_type_scat_source
C C 0.0033 0.0016 'International Tables Vol C Tables 4.2.6.8 and 6.1.1.4'
H H 0.0000 0.0000 'International Tables Vol C Tables 4.2.6.8 and 6.1.1.4'
B B 0.0013 0.0007 'International Tables Vol C Tables 4.2.6.8 and 6.1.1.4'
N N 0.0061 0.0033 'International Tables Vol C Tables 4.2.6.8 and 6.1.1.4'
O O 0.0106 0.0060 'International Tables Vol C Tables 4.2.6.8 and 6.1.1.4'
F F 0.0171 0.0103 'International Tables Vol C Tables 4.2.6.8 and 6.1.1.4'
Ag Ag -0.8971 1.1015 'International Tables Vol C Tables 4.2.6.8 and 6.1.1.4'

loop_
_geom_angle_atom_site_label_1
_geom_angle_atom_site_label_2
_geom_angle_atom_site_label_3
_geom_angle
_geom_angle_site_symmetry_1
_geom_angle_site_symmetry_3
N4 Ag1 N1 141.91(13) 2_654 .
N4 Ag1 N3 111.02(14) 2_654 1_455
N1 Ag1 N3 105.89(13) . 1_455
C1 N1 C5 116.7(3) . .
C1 N1 Ag1 116.8(3) . .
C5 N1 Ag1 125.8(3) . .
C9 N2 C8 122.8(3) . .
C14 N3 Ag1 165.6(4) . 1_655
C11 N4 Ag1 164.4(4) . 2_644
N1 C1 C2 123.7(4) . .
C1 C2 C3 119.5(4) . .
C4 C3 C2 117.0(3) . .
C4 C3 C6 121.9(3) . .
C2 C3 C6 121.1(3) . .
C3 C4 C5 120.0(4) . .
N1 C5 C4 123.1(4) . .
C7 C6 C10 108.0(3) . .
C7 C6 C3 110.5(3) . .
C10 C6 C3 111.7(3) . .
C8 C7 C11 118.6(4) . .
C8 C7 C6 124.1(3) . .
C11 C7 C6 117.3(3) . .
C7 C8 N2 119.5(3) . .
C7 C8 C12 124.8(4) . .
N2 C8 C12 115.7(4) . .
C10 C9 N2 119.6(3) . .
C10 C9 C13 125.0(4) . .
N2 C9 C13 115.4(4) . .
C9 C10 C14 118.2(3) . .
C9 C10 C6 124.3(3) . .
C14 C10 C6 117.4(3) . .
N4 C11 C7 178.3(5) . .
N3 C14 C10 179.4(5) . .
F3A B1 F4B 147(2) . .
F3A B1 F1B 77.6(17) . .
F4B B1 F1B 115(2) . .
F3A B1 F2B 72.6(11) . .
F4B B1 F2B 127(2) . .
F1B B1 F2B 105.5(13) . .
F3A B1 F1A 114.2(13) . .
F4B B1 F1A 89.9(19) . .
F1B B1 F1A 40.5(16) . .
F2B B1 F1A 99.8(9) . .
F3A B1 F2A 112.6(9) . .
F4B B1 F2A 75.3(19) . .
F1B B1 F2A 145.5(15) . .
F2B B1 F2A 52.3(7) . .
F1A B1 F2A 110.9(7) . .
F3A B1 F4A 114.0(14) . .
F4B B1 F4A 36(2) . .
F1B B1 F4A 101.6(13) . .
F2B B1 F4A 152.9(12) . .
F1A B1 F4A 100.8(10) . .
F2A B1 F4A 103.4(10) . .
F3A B1 F3B 43.2(11) . .
F4B B1 F3B 104.2(19) . .
F1B B1 F3B 99.5(18) . .
F2B B1 F3B 101.8(10) . .
F1A B1 F3B 138.7(12) . .
F2A B1 F3B 110.2(11) . .
F4A B1 F3B 73.3(10) . .

loop_
_geom_bond_atom_site_label_1
_geom_bond_atom_site_label_2
_geom_bond_distance
_geom_bond_site_symmetry_2
Ag1 N4 2.182(3) 2_654
Ag1 N1 2.226(3) .
Ag1 N3 2.317(4) 1_455
O1 C15 1.459(11) .
N1 C1 1.331(6) .
N1 C5 1.328(5) .
N2 C9 1.369(5) .
N2 C8 1.374(5) .
N3 C14 1.137(5) .
N3 Ag1 2.316(4) 1_655
N4 C11 1.145(5) .
N4 Ag1 2.182(3) 2_644
C1 C2 1.378(6) .
C2 C3 1.382(5) .
C3 C4 1.371(5) .
C3 C6 1.534(5) .
C4 C5 1.387(5) .
C6 C7 1.520(5) .
C6 C10 1.520(5) .
C7 C8 1.357(5) .
C7 C11 1.423(5) .
C8 C12 1.493(6) .
C9 C10 1.353(5) .
C9 C13 1.495(5) .
C10 C14 1.426(6) .
B1 F3A 1.230(12) .
B1 F4B 1.12(2) .
B1 F1B 1.36(2) .
B1 F2B 1.321(12) .
B1 F1A 1.369(14) .
B1 F2A 1.420(11) .
B1 F4A 1.387(15) .
B1 F3B 1.380(15) .
